data_2102202
loop_
_publ_author_name
'S\/orensen, Henning Osholm'
'Stuhr-Hansen, Nicolai'
'Henriksen, Lars'
'Larsen, Sine'

_publ_section_title
;
 Structural characterization of protonated benzeneseleninic acid, the
 dihydroxyselenonium ion
;
_journal_issue 6
_journal_name_full 'Acta Crystallographica Section B'
_journal_page_first 1029
_journal_page_last 1034
_journal_paper_doi 10.1107/S0108768100010697
_journal_volume 56
_journal_year 2000
_chemical_formula_moiety 'C6 H7 O2 Se1 +,C6 H5 O3 S1 -'
_chemical_formula_sum 'C12 H12 O5 S Se'
_chemical_formula_weight 347.24
_chemical_name_systematic
; 
 dihydroxy phenylselenonium benzene sulfonate 
;
_space_group_IT_number 43
_symmetry_cell_setting orthorhombic
_symmetry_space_group_name_Hall 'F 2 -2d'
_symmetry_space_group_name_H-M 'F d d 2'
_atom_sites_solution_hydrogens geom
_atom_sites_solution_primary direct
_atom_sites_solution_secondary difmap
_cell_angle_alpha 90.00
_cell_angle_beta 90.00
_cell_angle_gamma 90.00
_cell_formula_units_Z 16
_cell_length_a 40.641(5)
_cell_length_b 22.268(3)
_cell_length_c 5.7881(13)
_cell_measurement_reflns_used 20
_cell_measurement_temperature 122.0(5)
_cell_measurement_theta_max 40.64
_cell_measurement_theta_min 39.13
_cell_volume 5238.2(15)
_computing_cell_refinement 'Enraf-Nonius XPRESS'
_computing_data_collection 'Enraf-Nonius XPRESS'
_computing_data_reduction 'DREADD (Blessing, 1987)'
_computing_molecular_graphics 'ORTEPII (Johnson, 1976)'
_computing_structure_refinement 'SHELXL-97 (Sheldrick, 1997)'
_computing_structure_solution 'SHELXS-86 (Sheldrick, 1990)'
_diffrn_ambient_temperature 122.0(5)
_diffrn_measured_fraction_theta_full 0.254
_diffrn_measured_fraction_theta_max 0.254
_diffrn_measurement_device_type 'Enraf Nonius CAD-4'
_diffrn_measurement_method '\w - 2\q'
_diffrn_radiation_monochromator graphite
_diffrn_radiation_source 'fine-focus sealed tube'
_diffrn_radiation_type CuK\a
_diffrn_radiation_wavelength 1.54184
_diffrn_reflns_av_R_equivalents 0.0383
_diffrn_reflns_av_sigmaI/netI 0.0204
_diffrn_reflns_limit_h_max 50
_diffrn_reflns_limit_h_min -50
_diffrn_reflns_limit_k_max 0
_diffrn_reflns_limit_k_min -27
_diffrn_reflns_limit_l_max 6
_diffrn_reflns_limit_l_min -7
_diffrn_reflns_number 5592
_diffrn_reflns_theta_full 74.93
_diffrn_reflns_theta_max 74.93
_diffrn_reflns_theta_min 4.35
_diffrn_standards_decay_% 0
_diffrn_standards_interval_time 166.7
_diffrn_standards_number 4
_exptl_absorpt_coefficient_mu 5.521
_exptl_absorpt_correction_T_max 0.737
_exptl_absorpt_correction_T_min 0.361
_exptl_absorpt_correction_type numerical
_exptl_absorpt_process_details '(DeTitta, 1985)'
_exptl_crystal_colour colourless
_exptl_crystal_density_diffrn 1.761
_exptl_crystal_density_meas ?
_exptl_crystal_density_method .
_exptl_crystal_description needle
_exptl_crystal_F_000 2784
_exptl_crystal_size_max 0.36
_exptl_crystal_size_mid 0.08
_exptl_crystal_size_min 0.07
_refine_diff_density_max 1.188
_refine_diff_density_min -1.131
_refine_diff_density_rms 0.149
_refine_ls_abs_structure_details 'Flack H D (1983), Acta Cryst. A39, 876-881'
_refine_ls_abs_structure_Flack -0.01(5)
_refine_ls_extinction_method none
_refine_ls_goodness_of_fit_ref 5.839
_refine_ls_hydrogen_treatment mixed
_refine_ls_matrix_type full
_refine_ls_number_parameters 166
_refine_ls_number_reflns 2669
_refine_ls_number_restraints 7
_refine_ls_restrained_S_all 5.891
_refine_ls_R_factor_all 0.0772
_refine_ls_R_factor_gt 0.0737
_refine_ls_shift/su_max 0.036
_refine_ls_shift/su_mean 0.001
_refine_ls_structure_factor_coef Fsqd
_refine_ls_weighting_details w=1/[\s^2^(Fo^2^)]
_refine_ls_weighting_scheme sigma
_refine_ls_wR_factor_gt 0.1416
_refine_ls_wR_factor_ref 0.1425
_reflns_number_gt 2552
_reflns_number_total 2669
_reflns_threshold_expression >2sigma(I)
_cod_data_source_file os0057.cif
_cod_data_source_block BEN
_cod_original_cell_volume 5238.4(15)
_cod_database_code 2102202
_cod_database_fobs_code 2102202

loop_
_symmetry_equiv_pos_as_xyz
'x, y, z'
'-x, -y, z'
'x+1/4, -y+1/4, z+1/4'
'-x+1/4, y+1/4, z+1/4'
'x, y+1/2, z+1/2'
'-x, -y+1/2, z+1/2'
'x+1/4, -y+3/4, z+3/4'
'-x+1/4, y+3/4, z+3/4'
'x+1/2, y, z+1/2'
'-x+1/2, -y, z+1/2'
'x+3/4, -y+1/4, z+3/4'
'-x+3/4, y+1/4, z+3/4'
'x+1/2, y+1/2, z'
'-x+1/2, -y+1/2, z'
'x+3/4, -y+3/4, z+1/4'
'-x+3/4, y+3/4, z+1/4'

loop_
_atom_site_label
_atom_site_type_symbol
_atom_site_fract_x
_atom_site_fract_y
_atom_site_fract_z
_atom_site_U_iso_or_equiv
_atom_site_adp_type
_atom_site_occupancy
_atom_site_calc_flag
_atom_site_refinement_flags
_atom_site_disorder_assembly
_atom_site_disorder_group
Se Se 0.00474(2) 0.09172(4) 0.0064(3) 0.0466(3) Uani 1 d . . .
O11 O 0.02224(13) 0.1138(2) -0.2518(14) 0.0434(14) Uani 1 d . . .
O12 O 0.03535(13) 0.1150(3) 0.1938(11) 0.056(2) Uani 1 d . . .
C11 C -0.02233(17) 0.1620(3) 0.0373(17) 0.0313(19) Uani 1 d . . .
C12 C -0.02132(17) 0.1957(3) 0.2348(18) 0.0316(17) Uani 1 d . . .
H12 H -0.0061 0.1859 0.3535 0.038 Uiso 1 calc . . .
C13 C -0.0423(2) 0.2437(3) 0.262(2) 0.0371(19) Uani 1 d . . .
H13 H -0.0418 0.2670 0.3996 0.045 Uiso 1 calc . . .
C14 C -0.0640(2) 0.2574(3) 0.0854(17) 0.039(2) Uani 1 d . . .
H14 H -0.0784 0.2907 0.1010 0.047 Uiso 1 calc . . .
C15 C -0.0647(2) 0.2225(3) -0.1168(16) 0.0326(19) Uani 1 d . . .
H15 H -0.0798 0.2319 -0.2367 0.039 Uiso 1 calc . . .
C16 C -0.04363(19) 0.1752(3) -0.1404(15) 0.0317(19) Uani 1 d . . .
H16 H -0.0437 0.1516 -0.2773 0.038 Uiso 1 calc . . .
S S -0.05331(5) 0.02257(9) 0.4980(5) 0.0558(8) Uani 1 d D . .
O21A O -0.0309(3) 0.0534(5) 0.3456(19) 0.0458(14) Uiso 0.518(8) d PD A 1
O22A O -0.0589(3) -0.0401(3) 0.470(3) 0.0458(14) Uiso 0.518(8) d PD A 1
O23A O -0.0392(3) 0.0195(6) 0.7308(14) 0.0458(14) Uiso 0.518(8) d PD A 1
O21B O -0.0283(3) 0.0660(5) 0.436(2) 0.0458(14) Uiso 0.482(8) d PD A 2
O22B O -0.0659(3) -0.0202(5) 0.327(2) 0.0458(14) Uiso 0.482(8) d PD A 2
O23B O -0.0467(3) -0.0107(6) 0.7049(16) 0.0458(14) Uiso 0.482(8) d PD A 2
C21 C -0.08864(16) 0.0674(3) 0.5451(16) 0.0276(19) Uani 1 d . . .
C22 C -0.10690(16) 0.0622(3) 0.7457(17) 0.0292(17) Uani 1 d . . .
H22 H -0.1010 0.0337 0.8604 0.035 Uiso 1 calc . . .
C23 C -0.13386(17) 0.0989(3) 0.7774(17) 0.0340(19) Uani 1 d . . .
H23 H -0.1468 0.0952 0.9135 0.041 Uiso 1 calc . . .
C24 C -0.14224(19) 0.1412(4) 0.6122(17) 0.035(2) Uani 1 d . . .
H24 H -0.1605 0.1671 0.6369 0.042 Uiso 1 calc . . .
C25 C -0.12387(19) 0.1457(4) 0.4095(17) 0.037(2) Uani 1 d . . .
H25 H -0.1299 0.1745 0.2960 0.045 Uiso 1 calc . . .
C26 C -0.09723(19) 0.1091(4) 0.3716(16) 0.0321(19) Uani 1 d . . .
H26 H -0.0849 0.1119 0.2326 0.039 Uiso 1 calc . . .

loop_
_atom_site_aniso_label
_atom_site_aniso_U_11
_atom_site_aniso_U_22
_atom_site_aniso_U_33
_atom_site_aniso_U_23
_atom_site_aniso_U_13
_atom_site_aniso_U_12
Se 0.0278(4) 0.0292(4) 0.0829(7) 0.0188(6) 0.0167(6) 0.0071(4)
O11 0.040(3) 0.043(3) 0.048(4) -0.003(4) 0.012(4) 0.006(3)
O12 0.021(3) 0.112(6) 0.035(4) 0.025(4) 0.003(3) 0.008(3)
C11 0.027(3) 0.014(3) 0.054(6) 0.015(4) -0.005(4) -0.001(3)
C12 0.028(3) 0.030(4) 0.037(5) 0.000(4) -0.002(4) -0.006(3)
C13 0.048(5) 0.031(4) 0.032(4) 0.008(4) 0.012(5) -0.006(3)
C14 0.044(5) 0.025(4) 0.049(6) 0.001(4) 0.007(4) 0.004(4)
C15 0.032(4) 0.029(4) 0.037(5) 0.004(4) -0.007(4) 0.002(3)
C16 0.036(4) 0.022(4) 0.037(5) 0.000(4) -0.004(4) -0.003(3)
S 0.0322(10) 0.0295(10) 0.106(2) 0.0197(16) 0.0327(15) 0.0074(8)
C21 0.016(3) 0.023(3) 0.044(6) -0.001(4) 0.000(4) -0.003(3)
C22 0.024(3) 0.027(3) 0.037(5) 0.007(4) -0.007(4) -0.005(3)
C23 0.025(4) 0.036(4) 0.041(5) -0.006(5) 0.014(4) -0.002(3)
C24 0.029(4) 0.026(4) 0.049(6) 0.000(4) -0.001(4) 0.006(3)
C25 0.021(4) 0.046(5) 0.045(6) 0.013(4) -0.004(4) 0.003(3)
C26 0.027(4) 0.032(4) 0.037(5) -0.003(4) 0.002(4) -0.004(3)

loop_
_atom_type_symbol
_atom_type_description
_atom_type_scat_dispersion_real
_atom_type_scat_dispersion_imag
_atom_type_scat_source
C C 0.0181 0.0091 'International Tables Vol C Tables 4.2.6.8 and 6.1.1.4'
H H 0.0000 0.0000 'International Tables Vol C Tables 4.2.6.8 and 6.1.1.4'
O O 0.0492 0.0322 'International Tables Vol C Tables 4.2.6.8 and 6.1.1.4'
S S 0.3331 0.5567 'International Tables Vol C Tables 4.2.6.8 and 6.1.1.4'
Se Se -0.7943 1.1372 'International Tables Vol C Tables 4.2.6.8 and 6.1.1.4'

loop_
_geom_angle_atom_site_label_1
_geom_angle_atom_site_label_2
_geom_angle_atom_site_label_3
_geom_angle
_geom_angle_publ_flag
O11 Se O12 99.3(3) yes
O11 Se C11 94.8(3) yes
O12 Se C11 96.2(3) yes
C12 C11 C16 121.8(7) yes
C12 C11 Se 120.5(6) yes
C16 C11 Se 117.6(6) yes
C11 C12 C13 120.2(9) yes
C12 C13 C14 118.7(10) yes
C13 C14 C15 120.5(8) yes
C16 C15 C14 119.8(8) yes
C15 C16 C11 119.0(8) yes
O22A S O23B 67.5(8) yes
O22A S O21A 119.8(7) yes
O23B S O21A 129.6(8) yes
O22A S O21B 137.5(8) yes
O23B S O21B 114.9(8) yes
O21A S O21B 24.1(7) yes
O22A S O22B 39.7(7) yes
O23B S O22B 107.0(7) yes
O21A S O22B 96.7(7) yes
O21B S O22B 120.7(8) yes
O22A S O23A 96.9(8) yes
O23B S O23A 30.1(6) yes
O21A S O23A 109.7(7) yes
O21B S O23A 89.1(8) yes
O22B S O23A 136.6(8) yes
O22A S C21 116.2(5) yes
O23B S C21 108.4(7) yes
O21A S C21 109.8(6) yes
O21B S C21 103.4(6) yes
O22B S C21 100.8(6) yes
O23A S C21 101.7(6) yes
C22 C21 C26 121.3(7) yes
C22 C21 S 121.2(6) yes
C26 C21 S 117.5(6) yes
C23 C22 C21 119.2(8) yes
C22 C23 C24 120.4(8) yes
C23 C24 C25 119.9(7) yes
C26 C25 C24 120.9(8) yes
C25 C26 C21 118.2(8) yes

loop_
_geom_bond_atom_site_label_1
_geom_bond_atom_site_label_2
_geom_bond_distance
_geom_bond_publ_flag
Se O11 1.727(7) yes
Se O12 1.730(6) yes
Se C11 1.922(7) yes
C11 C12 1.368(13) yes
C11 C16 1.376(11) yes
C12 C13 1.376(11) yes
C13 C14 1.384(14) yes
C14 C15 1.405(11) yes
C15 C16 1.366(10) yes
S O22A 1.424(6) yes
S O23B 1.434(6) yes
S O21A 1.443(6) yes
S O21B 1.447(6) yes
S O22B 1.465(6) yes
S O23A 1.466(6) yes
S C21 1.769(7) yes
C21 C22 1.383(11) yes
C21 C26 1.412(12) yes
C22 C23 1.380(9) yes
C23 C24 1.384(12) yes
C24 C25 1.394(13) yes
C25 C26 1.372(11) yes

loop_
_geom_torsion_atom_site_label_1
_geom_torsion_atom_site_label_2
_geom_torsion_atom_site_label_3
_geom_torsion_atom_site_label_4
_geom_torsion
_geom_torsion_publ_flag
O11 Se C11 C12 -126.6(6) yes
O12 Se C11 C12 -26.7(6) yes
O11 Se C11 C16 56.5(6) no
O12 Se C11 C16 156.4(6) no
C16 C11 C12 C13 1.0(12) no
Se C11 C12 C13 -175.8(6) yes
C11 C12 C13 C14 -0.7(12) no
C12 C13 C14 C15 0.6(13) no
C13 C14 C15 C16 -0.7(13) no
C14 C15 C16 C11 1.0(13) no
C12 C11 C16 C15 -1.1(12) no
Se C11 C16 C15 175.7(6) yes
O21A S C21 C22 -153.0(8) yes
O22A S C21 C22 67.0(10) yes
O23A S C21 C22 -36.8(8) yes
O21B S C21 C22 -128.7(8) yes
O22B S C21 C22 105.8(8) yes
O23B S C21 C22 -6.4(9) yes
O21A S C21 C26 26.2(9) no
O22A S C21 C26 -113.8(9) no
O23A S C21 C26 142.3(8) no
O21B S C21 C26 50.4(9) no
O22B S C21 C26 -75.0(8) no
O23B S C21 C26 172.7(8) no
C26 C21 C22 C23 -0.5(11) no
S C21 C22 C23 178.6(6) yes
C21 C22 C23 C24 -1.1(12) no
C22 C23 C24 C25 1.7(12) no
C23 C24 C25 C26 -0.7(13) no
C24 C25 C26 C21 -0.9(12) no
C22 C21 C26 C25 1.5(11) no
S C21 C26 C25 -177.7(6) no
